data_4302955
loop_
_publ_author_name
'Nail M. Shavaleev'
'Rosario Scopelliti'
'Fr\'ed\'eric Gumy'
'Jean-Claude G. B\"unzli'

_publ_contact_author_address
;Ecole polytechnique f\'ed\'erale de Lausanne
Institut des sciences et ing\'enierie chimiques
EPFL SB ISIC LCSL
BCH 1402 (B\^at. BCH)
CH-1015 Lausanne
Switzerland
;
_publ_contact_author_email jean-claude.bunzli@epfl.ch
_publ_contact_author_fax '+41 21 693 98 25'
_publ_contact_author_name 'Jean-Claude B\"unzli'
_publ_contact_author_phone '+41 21 693 98 21'
_publ_section_title
;
Surprisingly Bright Near-Infrared Luminescence and Short Radiative
Lifetimes of Ytterbium in Hetero-Binuclear Yb-Na Chelates
;
_journal_name_full 'Inorganic Chemistry'
_journal_page_first 7937
_journal_page_last 7946
_journal_paper_doi 10.1021/ic900888m
_journal_volume 48
_journal_year 2009
_chemical_formula_moiety 'C64 H32 Cl4 N8 Na O8 Yb'
_chemical_formula_sum 'C64 H32 Cl4 N8 Na O8 Yb'
_chemical_formula_weight 1378.81
_chemical_name_systematic
; 
 ? 
;
_space_group_IT_number 14
_symmetry_cell_setting monoclinic
_symmetry_space_group_name_Hall '-P 2ybc'
_symmetry_space_group_name_H-M 'P 1 21/c 1'
_atom_sites_solution_hydrogens geom
_atom_sites_solution_primary direct
_atom_sites_solution_secondary difmap
_audit_creation_method SHELXL-97
_cell_angle_alpha 90.00
_cell_angle_beta 100.95(3)
_cell_angle_gamma 90.00
_cell_formula_units_Z 4
_cell_length_a 22.139(9)
_cell_length_b 19.226(6)
_cell_length_c 13.166(3)
_cell_measurement_reflns_used 84
_cell_measurement_temperature 100(2)
_cell_measurement_theta_max 12.697
_cell_measurement_theta_min 3.244
_cell_volume 5502(3)
_computing_cell_refinement 'Dirax/lsq (Duisenberg & Schreurs, 1989-2000)'
_computing_data_collection 'Collect (Bruker AXS BV, 1997-2004)'
_computing_data_reduction 'EvalCCD (Duisenberg & Schreurs, 1990-2000)'
_computing_molecular_graphics 'Bruker SHELXTL'
_computing_publication_material 'Bruker SHELXTL'
_computing_structure_refinement 'SHELXL-97 (Sheldrick, 1997)'
_computing_structure_solution 'SHELXS-97 (Sheldrick, 1990)'
_diffrn_ambient_temperature 100(2)
_diffrn_measured_fraction_theta_full 0.991
_diffrn_measured_fraction_theta_max 0.991
_diffrn_measurement_device_type 'Bruker APEX II CCD'
_diffrn_measurement_method 'phi and omega scans'
_diffrn_radiation_monochromator graphite
_diffrn_radiation_source 'fine-focus sealed tube'
_diffrn_radiation_type MoK\a
_diffrn_radiation_wavelength 0.71073
_diffrn_reflns_av_R_equivalents 0.1709
_diffrn_reflns_av_sigmaI/netI 0.0941
_diffrn_reflns_limit_h_max 22
_diffrn_reflns_limit_h_min -22
_diffrn_reflns_limit_k_max 19
_diffrn_reflns_limit_k_min -19
_diffrn_reflns_limit_l_max 13
_diffrn_reflns_limit_l_min -13
_diffrn_reflns_number 45131
_diffrn_reflns_theta_full 21.10
_diffrn_reflns_theta_max 21.10
_diffrn_reflns_theta_min 3.31
_exptl_absorpt_coefficient_mu 1.970
_exptl_absorpt_correction_T_max 1.0000
_exptl_absorpt_correction_T_min 0.5816
_exptl_absorpt_correction_type multi-scan
_exptl_absorpt_process_details 'SADABS V2.10, G.M. Sheldrick, 2003'
_exptl_crystal_colour red
_exptl_crystal_density_diffrn 1.664
_exptl_crystal_density_method 'not measured'
_exptl_crystal_description prismatic
_exptl_crystal_F_000 2740
_exptl_crystal_size_max 0.10
_exptl_crystal_size_mid 0.09
_exptl_crystal_size_min 0.06
_refine_diff_density_max 4.829
_refine_diff_density_min -1.497
_refine_diff_density_rms 0.189
_refine_ls_extinction_method none
_refine_ls_goodness_of_fit_ref 1.059
_refine_ls_hydrogen_treatment riding
_refine_ls_matrix_type full
_refine_ls_number_parameters 713
_refine_ls_number_reflns 5939
_refine_ls_number_restraints 1
_refine_ls_restrained_S_all 1.060
_refine_ls_R_factor_all 0.1248
_refine_ls_R_factor_gt 0.0789
_refine_ls_shift/su_max 0.000
_refine_ls_shift/su_mean 0.000
_refine_ls_structure_factor_coef Fsqd
_refine_ls_weighting_details 'calc w=1/[\s^2^(Fo^2^)+(0.1091P)^2^+0.3525P] where P=(Fo^2^+2Fc^2^)/3'
_refine_ls_weighting_scheme calc
_refine_ls_wR_factor_gt 0.1804
_refine_ls_wR_factor_ref 0.2107
_reflns_number_gt 4008
_reflns_number_total 5939
_reflns_threshold_expression >2sigma(I)
_cod_data_source_file ic900888m_si_002_3.cif
_cod_data_source_block Na[Yb(LCl)4]
_cod_depositor_comments
;
The following automatic conversions were performed:
'_symmetry_cell_setting' value 'Monoclinic' changed to 'monoclinic'
according to '/home/saulius/struct/CIF-dictionaries/cif_core.dic'
dictionary named 'cif_core.dic' version 2.4.1 from 2010-06-29.

Automatic conversion script
Id: cif_fix_enum 1527 2010-12-29 10:47:43Z saulius 
;
_cod_database_code 4302955

loop_
_symmetry_equiv_pos_as_xyz
'x, y, z'
'-x, y+1/2, -z+1/2'
'-x, -y, -z'
'x, -y-1/2, z-1/2'

loop_
_atom_site_label
_atom_site_type_symbol
_atom_site_fract_x
_atom_site_fract_y
_atom_site_fract_z
_atom_site_U_iso_or_equiv
_atom_site_adp_type
_atom_site_occupancy
_atom_site_symmetry_multiplicity
_atom_site_calc_flag
_atom_site_refinement_flags
_atom_site_disorder_assembly
_atom_site_disorder_group
Yb1 Yb 0.24475(3) 0.09157(3) 0.14842(5) 0.0268(3) Uani 1 1 d . . .
Na1 Na 0.2437(3) -0.0895(3) 0.1367(4) 0.0391(16) Uani 1 1 d . . .
Cl1 Cl -0.0049(2) -0.1276(3) 0.0432(4) 0.0602(14) Uani 1 1 d . . .
Cl2 Cl 0.5094(2) -0.1076(2) 0.2889(3) 0.0446(12) Uani 1 1 d . . .
Cl3A Cl -0.0008(3) -0.3439(4) 0.0801(6) 0.079(3) Uani 0.763(12) 1 d PD A 1
Cl3B Cl -0.0111(7) -0.4049(8) -0.0907(14) 0.043(7) Uani 0.237(12) 1 d PD A 2
Cl4 Cl 0.5272(2) -0.3690(2) 0.2334(3) 0.0491(12) Uani 1 1 d . . .
O1 O 0.3167(4) 0.1740(5) 0.1654(7) 0.028(3) Uani 1 1 d . . .
O2 O 0.1492(6) 0.0298(7) -0.1879(8) 0.055(4) Uani 1 1 d . . .
O3 O 0.1656(5) 0.1681(5) 0.1253(7) 0.031(3) Uani 1 1 d . . .
O4 O 0.3366(5) 0.0424(5) 0.4912(7) 0.034(3) Uani 1 1 d . . .
O5 O 0.3029(5) 0.0064(5) 0.1001(7) 0.031(3) Uani 1 1 d . . .
O6 O 0.1699(6) -0.2336(6) -0.1595(10) 0.061(4) Uani 1 1 d . . .
O7 O 0.1913(5) 0.0038(5) 0.2025(8) 0.035(3) Uani 1 1 d . . .
O8 O 0.3293(5) -0.1741(6) 0.2436(8) 0.043(3) Uani 1 1 d . . .
N1 N 0.2604(5) 0.1344(6) -0.0213(9) 0.027(3) Uani 1 1 d . . .
N2 N 0.1701(6) 0.0425(7) -0.0128(9) 0.030(3) Uani 1 1 d . . .
N4 N 0.3218(6) 0.0521(7) 0.3163(9) 0.028(3) Uani 1 1 d . . .
N5 N 0.2681(7) -0.0980(7) -0.0363(10) 0.038(4) Uani 1 1 d . . .
N6 N 0.1810(7) -0.1922(7) 0.0068(11) 0.045(4) Uani 1 1 d . . .
N7 N 0.2488(6) -0.0987(6) 0.3255(9) 0.031(3) Uani 1 1 d . . .
N8 N 0.3692(7) -0.2242(8) 0.3963(10) 0.043(4) Uani 1 1 d . . .
C1 C 0.3363(7) 0.2038(8) 0.0855(11) 0.026(4) Uani 1 1 d . . .
C2 C 0.3826(7) 0.2525(8) 0.0909(12) 0.032(4) Uani 1 1 d . . .
H2 H 0.4044 0.2667 0.1569 0.038 Uiso 1 1 calc R . .
C3 C 0.3984(7) 0.2814(9) 0.0024(11) 0.034(4) Uani 1 1 d . . .
H3 H 0.4303 0.3151 0.0101 0.040 Uiso 1 1 calc R . .
C4 C 0.3690(8) 0.2628(8) -0.0973(13) 0.038(5) Uani 1 1 d . . .
H4 H 0.3804 0.2842 -0.1559 0.046 Uiso 1 1 calc R . .
C5 C 0.3212(8) 0.2109(8) -0.1109(12) 0.033(4) Uani 1 1 d . . .
C6 C 0.3055(6) 0.1827(7) -0.0192(11) 0.021(4) Uani 1 1 d . . .
C7 C 0.2321(8) 0.1116(8) -0.1132(12) 0.034(4) Uani 1 1 d . . .
C8 C 0.2433(8) 0.1398(9) -0.2053(13) 0.044(5) Uani 1 1 d . . .
H8 H 0.2189 0.1254 -0.2692 0.052 Uiso 1 1 calc R . .
C9 C 0.2884(7) 0.1877(8) -0.2052(11) 0.032(4) Uani 1 1 d . . .
H9 H 0.2972 0.2050 -0.2684 0.039 Uiso 1 1 calc R . .
C10 C 0.1850(8) 0.0625(9) -0.1008(13) 0.040(5) Uani 1 1 d . . .
C11 C 0.1114(8) -0.0141(9) -0.1445(13) 0.042(5) Uani 1 1 d . . .
C12 C 0.0655(10) -0.0579(10) -0.1982(15) 0.061(6) Uani 1 1 d . . .
H12 H 0.0581 -0.0630 -0.2713 0.073 Uiso 1 1 calc R . .
C13 C 0.0315(9) -0.0935(10) -0.1348(17) 0.064(6) Uani 1 1 d . . .
H13 H 0.0007 -0.1257 -0.1651 0.077 Uiso 1 1 calc R . .
C14 C 0.0423(8) -0.0821(9) -0.0254(15) 0.046(5) Uani 1 1 d . . .
C15 C 0.0865(7) -0.0399(8) 0.0221(13) 0.034(4) Uani 1 1 d . . .
H15 H 0.0935 -0.0335 0.0950 0.041 Uiso 1 1 calc R . .
C16 C 0.1220(8) -0.0052(9) -0.0391(13) 0.037(4) Uani 1 1 d . . .
C17 C 0.1485(7) 0.2021(9) 0.2040(12) 0.032(4) Uani 1 1 d . . .
C18 C 0.1026(7) 0.2498(8) 0.1921(12) 0.031(4) Uani 1 1 d . . .
H18 H 0.0799 0.2600 0.1250 0.038 Uiso 1 1 calc R . .
C19 C 0.0883(8) 0.2847(10) 0.2796(14) 0.051(5) Uani 1 1 d . . .
H19 H 0.0573 0.3196 0.2690 0.061 Uiso 1 1 calc R . .
C20 C 0.1172(8) 0.2702(10) 0.3780(13) 0.045(5) Uani 1 1 d . . .
H20 H 0.1056 0.2940 0.4346 0.053 Uiso 1 1 calc R . .
C21 C 0.1652(4) 0.2189(5) 0.3961(7) 0.034(4) Uani 1 1 d G . .
C22 C 0.1797(4) 0.1900(5) 0.3070(5) 0.032(4) Uani 1 1 d G . .
N3 N 0.2260(4) 0.1404(5) 0.3145(5) 0.028(3) Uani 1 1 d G . .
C23 C 0.2578(4) 0.1196(5) 0.4112(6) 0.032(2) Uani 1 1 d G . .
C24 C 0.2432(4) 0.1485(5) 0.5003(5) 0.032(2) Uani 1 1 d G . .
H24 H 0.2649 0.1343 0.5663 0.038 Uiso 1 1 calc R . .
C25 C 0.1969(4) 0.1981(5) 0.4928(6) 0.032(2) Uani 1 1 d G . .
H25 H 0.1870 0.2178 0.5537 0.038 Uiso 1 1 calc R . .
C26 C 0.3042(7) 0.0716(8) 0.4018(13) 0.034(4) Uani 1 1 d . . .
C27 C 0.3796(8) 0.0006(9) 0.4569(13) 0.038(5) Uani 1 1 d . . .
C28 C 0.4242(8) -0.0394(9) 0.5142(13) 0.042(5) Uani 1 1 d . . .
H28 H 0.4294 -0.0423 0.5873 0.051 Uiso 1 1 calc R . .
C29 C 0.4618(8) -0.0758(9) 0.4595(12) 0.040(5) Uani 1 1 d . . .
H29 H 0.4924 -0.1063 0.4952 0.048 Uiso 1 1 calc R . .
C30 C 0.4551(7) -0.0681(8) 0.3527(13) 0.035(4) Uani 1 1 d . . .
C31 C 0.4085(7) -0.0286(8) 0.2944(12) 0.033(4) Uani 1 1 d . . .
H31 H 0.4026 -0.0259 0.2211 0.040 Uiso 1 1 calc R . .
C32 C 0.3711(7) 0.0066(8) 0.3502(12) 0.027(4) Uani 1 1 d . . .
C33 C 0.3339(8) -0.0014(9) 0.0231(12) 0.038(5) Uani 1 1 d . . .
C34 C 0.3845(8) 0.0393(9) 0.0093(14) 0.042(5) Uani 1 1 d . . .
H34 H 0.3999 0.0740 0.0587 0.051 Uiso 1 1 calc R . .
C35 C 0.4119(8) 0.0293(9) -0.0748(14) 0.047(5) Uani 1 1 d . . .
H35 H 0.4466 0.0570 -0.0809 0.056 Uiso 1 1 calc R . .
C36 C 0.3914(10) -0.0187(9) -0.1505(14) 0.052(6) Uani 1 1 d . . .
H36 H 0.4106 -0.0223 -0.2090 0.063 Uiso 1 1 calc R . .
C37 C 0.3425(9) -0.0621(9) -0.1416(13) 0.043(5) Uani 1 1 d . . .
C38 C 0.3144(8) -0.0557(9) -0.0545(12) 0.038(4) Uani 1 1 d . . .
C39 C 0.2477(8) -0.1454(9) -0.1096(14) 0.043(5) Uani 1 1 d . . .
C40 C 0.2712(10) -0.1526(10) -0.1986(13) 0.055(6) Uani 1 1 d . . .
H40 H 0.2536 -0.1859 -0.2490 0.066 Uiso 1 1 calc R . .
C41 C 0.3205(11) -0.1118(11) -0.2160(14) 0.065(6) Uani 1 1 d . . .
H41 H 0.3381 -0.1178 -0.2759 0.078 Uiso 1 1 calc R . .
C42 C 0.2009(9) -0.1893(10) -0.0854(14) 0.051(5) Uani 1 1 d . . .
C43 C 0.1277(5) -0.2669(7) -0.1141(8) 0.054(5) Uiso 1 1 d G . .
C44 C 0.0828(6) -0.3162(7) -0.1508(8) 0.073(6) Uiso 1 1 d G A .
H44 H 0.0786 -0.3332 -0.2195 0.088 Uiso 1 1 calc R . .
C45 C 0.0442(6) -0.3405(7) -0.0868(11) 0.077(7) Uiso 1 1 d GD . .
H45 H 0.0136 -0.3742 -0.1119 0.093 Uiso 0.763(12) 1 calc PR A 1
C46 C 0.0504(6) -0.3156(7) 0.0137(10) 0.082(7) Uiso 1 1 d GD A .
H46 H 0.0240 -0.3323 0.0574 0.098 Uiso 0.237(12) 1 calc PR A 2
C47 C 0.0952(6) -0.2664(7) 0.0504(7) 0.052(5) Uiso 1 1 d G . .
H47 H 0.0995 -0.2494 0.1191 0.062 Uiso 1 1 calc R A .
C48 C 0.1339(5) -0.2420(6) -0.0135(9) 0.053(5) Uiso 1 1 d G A .
C49 C 0.1735(8) -0.0088(8) 0.2877(14) 0.042(3) Uani 1 1 d . . .
C50 C 0.1252(8) 0.0269(8) 0.3251(14) 0.042(3) Uani 1 1 d . . .
H50 H 0.1013 0.0604 0.2818 0.051 Uiso 1 1 calc R . .
C51 C 0.1118(10) 0.0140(11) 0.4244(15) 0.065(6) Uani 1 1 d . . .
H51 H 0.0769 0.0359 0.4426 0.078 Uiso 1 1 calc R . .
C52 C 0.1475(8) -0.0294(9) 0.4964(15) 0.050(5) Uani 1 1 d . . .
H52 H 0.1409 -0.0321 0.5656 0.059 Uiso 1 1 calc R . .
C53 C 0.1929(8) -0.0686(8) 0.4641(14) 0.044(5) Uani 1 1 d . . .
C54 C 0.2058(8) -0.0596(9) 0.3593(12) 0.038(5) Uani 1 1 d . . .
C55 C 0.2832(9) -0.1424(9) 0.3905(12) 0.040(5) Uani 1 1 d . . .
C56 C 0.2747(8) -0.1540(9) 0.4925(13) 0.044(5) Uani 1 1 d . . .
H56 H 0.2997 -0.1866 0.5358 0.053 Uiso 1 1 calc R . .
C57 C 0.2305(9) -0.1182(10) 0.5275(14) 0.051(5) Uani 1 1 d . . .
H57 H 0.2242 -0.1262 0.5959 0.062 Uiso 1 1 calc R . .
C58 C 0.3269(8) -0.1828(8) 0.3465(13) 0.036(4) Uani 1 1 d . . .
C59 C 0.3781(8) -0.2156(9) 0.2269(14) 0.045(5) Uani 1 1 d . . .
C60 C 0.3986(8) -0.2279(9) 0.1367(13) 0.045(5) Uani 1 1 d . . .
H60 H 0.3817 -0.2044 0.0743 0.054 Uiso 1 1 calc R . .
C61 C 0.4449(8) -0.2763(9) 0.1413(14) 0.044(5) Uani 1 1 d . . .
H61 H 0.4608 -0.2868 0.0809 0.053 Uiso 1 1 calc R . .
C62 C 0.4687(8) -0.3103(9) 0.2352(14) 0.045(5) Uani 1 1 d . . .
C63 C 0.4492(8) -0.2964(9) 0.3258(12) 0.041(5) Uani 1 1 d . . .
H63 H 0.4672 -0.3186 0.3887 0.049 Uiso 1 1 calc R . .
C64 C 0.4015(9) -0.2482(8) 0.3216(13) 0.041(5) Uani 1 1 d . . .

loop_
_atom_site_aniso_label
_atom_site_aniso_U_11
_atom_site_aniso_U_22
_atom_site_aniso_U_33
_atom_site_aniso_U_23
_atom_site_aniso_U_13
_atom_site_aniso_U_12
Yb1 0.0372(5) 0.0167(4) 0.0266(5) 0.0003(3) 0.0063(3) 0.0001(4)
Na1 0.056(4) 0.026(4) 0.039(4) -0.001(3) 0.018(3) -0.002(4)
Cl1 0.047(3) 0.034(3) 0.102(4) 0.013(3) 0.021(3) -0.008(2)
Cl2 0.051(3) 0.032(3) 0.055(3) 0.008(2) 0.020(2) 0.012(2)
Cl3A 0.075(5) 0.064(6) 0.099(6) 0.040(4) 0.015(4) -0.007(4)
Cl3B 0.051(12) 0.027(11) 0.061(13) 0.007(9) 0.030(10) 0.009(9)
Cl4 0.066(3) 0.033(3) 0.048(3) -0.005(2) 0.008(2) 0.004(2)
O1 0.034(6) 0.022(6) 0.025(6) -0.010(5) -0.002(5) 0.001(5)
O2 0.083(10) 0.048(9) 0.035(8) -0.005(6) 0.011(7) -0.031(8)
O3 0.040(7) 0.021(6) 0.032(6) 0.010(5) 0.007(5) 0.010(5)
O4 0.052(7) 0.025(7) 0.024(6) 0.002(5) 0.005(6) 0.015(6)
O5 0.045(7) 0.023(7) 0.025(6) -0.006(5) 0.007(5) 0.008(5)
O6 0.085(10) 0.034(8) 0.058(8) -0.002(7) 0.003(7) -0.005(8)
O7 0.060(8) 0.020(6) 0.029(6) 0.004(5) 0.018(6) -0.006(6)
O8 0.054(8) 0.037(8) 0.036(8) -0.001(6) 0.006(6) 0.003(6)
N1 0.026(8) 0.024(8) 0.028(8) -0.006(6) -0.001(6) 0.006(7)
N2 0.040(9) 0.025(9) 0.023(8) -0.006(6) 0.001(6) -0.007(7)
N4 0.031(8) 0.032(8) 0.021(8) 0.001(6) 0.006(6) -0.001(7)
N5 0.059(10) 0.026(9) 0.033(8) 0.000(7) 0.014(7) 0.011(8)
N6 0.056(10) 0.021(9) 0.054(11) 0.006(7) 0.004(8) 0.004(7)
N7 0.043(9) 0.012(8) 0.039(9) -0.015(7) 0.007(7) -0.009(7)
N8 0.059(10) 0.036(10) 0.038(9) 0.003(8) 0.017(8) 0.009(8)
C1 0.046(11) 0.010(9) 0.026(10) 0.000(7) 0.014(8) 0.003(8)
C2 0.040(10) 0.024(10) 0.026(10) 0.000(8) -0.007(8) -0.014(9)
C3 0.046(11) 0.040(11) 0.011(9) 0.001(8) -0.003(8) -0.013(9)
C4 0.060(12) 0.019(10) 0.041(12) 0.011(8) 0.022(10) 0.001(9)
C5 0.050(11) 0.011(9) 0.041(11) 0.000(8) 0.020(9) -0.003(8)
C6 0.015(9) 0.005(8) 0.044(11) -0.008(7) 0.007(8) -0.007(7)
C7 0.054(12) 0.019(10) 0.031(11) 0.003(8) 0.015(9) -0.001(9)
C8 0.060(13) 0.041(12) 0.028(11) -0.006(9) 0.003(9) -0.015(11)
C9 0.049(11) 0.036(11) 0.014(9) -0.006(8) 0.011(8) -0.010(9)
C10 0.052(12) 0.036(12) 0.026(11) 0.003(9) -0.007(9) 0.014(10)
C11 0.049(12) 0.038(13) 0.035(12) -0.010(9) -0.006(9) 0.001(10)
C12 0.087(16) 0.036(12) 0.054(13) 0.013(10) -0.001(12) -0.024(12)
C13 0.054(13) 0.045(14) 0.078(16) -0.002(12) -0.027(11) -0.020(11)
C14 0.041(11) 0.023(11) 0.073(15) 0.019(10) 0.007(10) -0.005(10)
C15 0.030(10) 0.027(11) 0.042(11) 0.001(9) -0.001(9) 0.001(9)
C16 0.043(11) 0.028(11) 0.035(12) 0.005(8) -0.004(9) 0.001(9)
C17 0.031(10) 0.038(11) 0.028(10) -0.012(9) 0.009(8) -0.002(9)
C18 0.034(10) 0.030(11) 0.032(10) 0.010(8) 0.008(8) -0.004(9)
C19 0.050(12) 0.048(13) 0.058(14) -0.002(10) 0.019(11) 0.028(10)
C20 0.040(11) 0.064(14) 0.026(11) -0.003(9) -0.004(9) 0.003(10)
C21 0.045(11) 0.024(10) 0.038(11) -0.005(9) 0.018(9) -0.003(9)
C22 0.039(10) 0.010(9) 0.043(12) 0.000(8) 0.000(9) 0.010(8)
N3 0.047(9) 0.023(8) 0.016(7) -0.005(6) 0.013(6) -0.004(7)
C23 0.038(6) 0.033(6) 0.025(6) -0.008(5) 0.007(5) -0.001(5)
C24 0.038(6) 0.033(6) 0.025(6) -0.008(5) 0.007(5) -0.001(5)
C25 0.038(6) 0.033(6) 0.025(6) -0.008(5) 0.007(5) -0.001(5)
C26 0.038(10) 0.024(11) 0.039(11) 0.001(9) 0.007(9) -0.007(8)
C27 0.047(12) 0.029(11) 0.041(12) -0.006(9) 0.015(9) 0.000(10)
C28 0.047(12) 0.033(12) 0.044(11) 0.017(9) 0.002(10) 0.011(10)
C29 0.055(12) 0.034(12) 0.032(11) 0.015(8) 0.008(9) 0.018(9)
C30 0.026(10) 0.025(10) 0.051(12) -0.002(8) 0.003(8) 0.009(8)
C31 0.053(12) 0.029(10) 0.021(9) 0.005(8) 0.015(9) -0.002(9)
C32 0.042(11) 0.011(9) 0.032(11) 0.005(7) 0.015(8) -0.005(8)
C33 0.050(12) 0.034(11) 0.028(10) 0.001(8) 0.005(9) 0.020(10)
C34 0.045(11) 0.026(11) 0.059(12) 0.000(9) 0.014(10) -0.012(9)
C35 0.065(13) 0.021(11) 0.071(14) 0.010(10) 0.054(11) 0.012(10)
C36 0.099(17) 0.023(12) 0.047(12) -0.012(10) 0.042(12) 0.008(12)
C37 0.072(14) 0.024(11) 0.036(11) -0.001(9) 0.014(10) 0.019(10)
C38 0.054(12) 0.023(10) 0.033(11) -0.001(8) 0.000(9) 0.012(9)
C39 0.054(13) 0.032(12) 0.038(12) -0.003(10) 0.002(10) 0.001(10)
C40 0.103(17) 0.043(13) 0.018(11) 0.003(9) 0.007(11) 0.011(12)
C41 0.106(18) 0.063(16) 0.032(12) -0.010(11) 0.029(12) -0.012(14)
C42 0.071(14) 0.036(13) 0.037(12) -0.003(10) -0.010(11) 0.014(11)
C49 0.051(8) 0.016(7) 0.060(9) 0.015(6) 0.012(7) 0.003(6)
C50 0.051(8) 0.016(7) 0.060(9) 0.015(6) 0.012(7) 0.003(6)
C51 0.076(15) 0.060(16) 0.073(15) 0.015(12) 0.050(13) 0.026(13)
C52 0.057(13) 0.025(11) 0.071(14) 0.020(10) 0.025(11) 0.005(10)
C53 0.050(12) 0.017(11) 0.066(14) -0.008(9) 0.013(10) 0.001(9)
C54 0.059(12) 0.021(10) 0.039(11) -0.002(8) 0.025(9) -0.020(9)
C55 0.070(13) 0.029(11) 0.023(10) 0.004(9) 0.012(9) -0.013(11)
C56 0.046(12) 0.031(11) 0.053(13) 0.010(9) 0.005(10) -0.002(9)
C57 0.071(14) 0.044(13) 0.046(12) 0.008(10) 0.026(11) 0.002(11)
C58 0.044(11) 0.011(10) 0.048(13) 0.014(8) 0.000(9) 0.004(9)
C59 0.059(13) 0.031(12) 0.048(12) -0.006(10) 0.018(10) 0.002(10)
C60 0.059(13) 0.036(12) 0.041(11) -0.016(9) 0.015(10) -0.001(10)
C61 0.051(12) 0.025(11) 0.057(13) -0.020(9) 0.012(10) 0.009(9)
C62 0.055(12) 0.026(11) 0.046(12) 0.004(9) -0.014(10) -0.007(9)
C63 0.057(12) 0.045(12) 0.027(11) 0.017(9) 0.021(9) 0.011(10)
C64 0.067(13) 0.017(10) 0.043(12) 0.012(8) 0.017(10) -0.008(9)

loop_
_atom_type_symbol
_atom_type_description
_atom_type_scat_dispersion_real
_atom_type_scat_dispersion_imag
_atom_type_scat_source
C C 0.0033 0.0016 'International Tables Vol C Tables 4.2.6.8 and 6.1.1.4'
H H 0.0000 0.0000 'International Tables Vol C Tables 4.2.6.8 and 6.1.1.4'
N N 0.0061 0.0033 'International Tables Vol C Tables 4.2.6.8 and 6.1.1.4'
O O 0.0106 0.0060 'International Tables Vol C Tables 4.2.6.8 and 6.1.1.4'
Na Na 0.0362 0.0249 'International Tables Vol C Tables 4.2.6.8 and 6.1.1.4'
Cl Cl 0.1484 0.1585 'International Tables Vol C Tables 4.2.6.8 and 6.1.1.4'
Yb Yb -0.3850 5.5486 'International Tables Vol C Tables 4.2.6.8 and 6.1.1.4'

loop_
_geom_angle_atom_site_label_1
_geom_angle_atom_site_label_2
_geom_angle_atom_site_label_3
_geom_angle
_geom_angle_site_symmetry_1
_geom_angle_site_symmetry_3
_geom_angle_publ_flag
O1 Yb1 O5 96.3(4) . . ?
O1 Yb1 O7 155.4(4) . . ?
O5 Yb1 O7 84.7(4) . . ?
O1 Yb1 O3 94.1(4) . . ?
O5 Yb1 O3 154.9(4) . . ?
O7 Yb1 O3 95.2(4) . . ?
O1 Yb1 N1 68.5(4) . . ?
O5 Yb1 N1 78.5(4) . . ?
O7 Yb1 N1 135.1(4) . . ?
O3 Yb1 N1 84.2(4) . . ?
O1 Yb1 N3 83.0(3) . . ?
O5 Yb1 N3 136.4(3) . . ?
O7 Yb1 N3 79.6(3) . . ?
O3 Yb1 N3 67.6(3) . . ?
N1 Yb1 N3 138.3(3) . . ?
O1 Yb1 N2 132.0(4) . . ?
O5 Yb1 N2 79.3(4) . . ?
O7 Yb1 N2 72.3(4) . . ?
O3 Yb1 N2 76.8(4) . . ?
N1 Yb1 N2 63.9(4) . . ?
N3 Yb1 N2 131.9(4) . . ?
O1 Yb1 N4 77.5(4) . . ?
O5 Yb1 N4 73.4(4) . . ?
O7 Yb1 N4 79.3(4) . . ?
O3 Yb1 N4 131.4(4) . . ?
N1 Yb1 N4 132.6(4) . . ?
N3 Yb1 N4 63.9(3) . . ?
N2 Yb1 N4 142.0(4) . . ?
O1 Yb1 C1 20.5(3) . . ?
O5 Yb1 C1 89.6(4) . . ?
O7 Yb1 C1 172.3(4) . . ?
O3 Yb1 C1 92.2(4) . . ?
N1 Yb1 C1 48.0(4) . . ?
N3 Yb1 C1 101.2(3) . . ?
N2 Yb1 C1 111.7(4) . . ?
N4 Yb1 C1 94.1(4) . . ?
O1 Yb1 C17 90.0(4) . . ?
O5 Yb1 C17 173.2(4) . . ?
O7 Yb1 C17 90.7(4) . . ?
O3 Yb1 C17 20.7(4) . . ?
N1 Yb1 C17 101.6(4) . . ?
N3 Yb1 C17 46.9(3) . . ?
N2 Yb1 C17 94.6(4) . . ?
N4 Yb1 C17 110.7(4) . . ?
C1 Yb1 C17 95.4(4) . . ?
O1 Yb1 Na1 135.5(3) . . ?
O5 Yb1 Na1 42.2(3) . . ?
O7 Yb1 Na1 42.8(3) . . ?
O3 Yb1 Na1 130.2(3) . . ?
N1 Yb1 Na1 107.1(3) . . ?
N3 Yb1 Na1 114.5(2) . . ?
N2 Yb1 Na1 66.7(3) . . ?
N4 Yb1 Na1 75.4(3) . . ?
C1 Yb1 Na1 131.8(3) . . ?
C17 Yb1 Na1 132.5(3) . . ?
O5 Na1 O7 79.3(4) . . ?
O5 Na1 N5 68.4(4) . . ?
O7 Na1 N5 126.7(5) . . ?
O5 Na1 N7 109.8(4) . . ?
O7 Na1 N7 67.8(4) . . ?
N5 Na1 N7 162.9(5) . . ?
O5 Na1 O8 102.4(4) . . ?
O7 Na1 O8 127.5(4) . . ?
N5 Na1 O8 100.9(4) . . ?
N7 Na1 O8 62.4(4) . . ?
O5 Na1 N6 130.9(4) . . ?
O7 Na1 N6 122.2(5) . . ?
N5 Na1 N6 63.6(5) . . ?
N7 Na1 N6 119.1(5) . . ?
O8 Na1 N6 96.4(4) . . ?
O5 Na1 Yb1 39.7(3) . . ?
O7 Na1 Yb1 39.9(3) . . ?
N5 Na1 Yb1 96.1(4) . . ?
N7 Na1 Yb1 91.6(3) . . ?
O8 Na1 Yb1 125.7(3) . . ?
N6 Na1 Yb1 136.8(3) . . ?
C1 O1 Yb1 123.8(9) . . ?
C11 O2 C10 103.1(12) . . ?
C17 O3 Yb1 122.6(9) . . ?
C26 O4 C27 103.7(12) . . ?
C33 O5 Yb1 134.5(9) . . ?
C33 O5 Na1 116.9(10) . . ?
Yb1 O5 Na1 98.1(4) . . ?
C43 O6 C42 105.7(14) . . ?
C49 O7 Yb1 133.3(10) . . ?
C49 O7 Na1 115.3(10) . . ?
Yb1 O7 Na1 97.3(4) . . ?
C58 O8 C59 105.1(12) . . ?
C58 O8 Na1 115.8(9) . . ?
C59 O8 Na1 139.1(10) . . ?
C7 N1 C6 117.5(13) . . ?
C7 N1 Yb1 126.4(10) . . ?
C6 N1 Yb1 116.0(9) . . ?
C10 N2 C16 106.2(13) . . ?
C10 N2 Yb1 112.6(10) . . ?
C16 N2 Yb1 140.7(10) . . ?
C26 N4 C32 104.2(12) . . ?
C26 N4 Yb1 112.7(10) . . ?
C32 N4 Yb1 141.9(10) . . ?
C39 N5 C38 116.0(14) . . ?
C39 N5 Na1 127.7(12) . . ?
C38 N5 Na1 115.5(11) . . ?
C42 N6 C48 102.2(14) . . ?
C42 N6 Na1 107.9(11) . . ?
C48 N6 Na1 149.4(10) . . ?
C55 N7 C54 119.5(14) . . ?
C55 N7 Na1 127.1(11) . . ?
C54 N7 Na1 112.9(11) . . ?
C58 N8 C64 105.1(14) . . ?
O1 C1 C2 126.6(14) . . ?
O1 C1 C6 117.1(13) . . ?
C2 C1 C6 116.3(13) . . ?
C2 C1 Yb1 162.1(11) . . ?
C6 C1 Yb1 81.5(8) . . ?
C1 C2 C3 121.9(14) . . ?
C1 C2 H2 119.1 . . ?
C3 C2 H2 119.1 . . ?
C2 C3 C4 122.5(15) . . ?
C2 C3 H3 118.7 . . ?
C4 C3 H3 118.7 . . ?
C3 C4 C5 119.6(14) . . ?
C3 C4 H4 120.2 . . ?
C5 C4 H4 120.2 . . ?
C9 C5 C6 117.7(14) . . ?
C9 C5 C4 125.5(14) . . ?
C6 C5 C4 116.7(14) . . ?
N1 C6 C5 122.6(13) . . ?
N1 C6 C1 114.5(13) . . ?
C5 C6 C1 122.9(13) . . ?
N1 C7 C8 122.3(15) . . ?
N1 C7 C10 109.9(14) . . ?
C8 C7 C10 127.3(16) . . ?
C9 C8 C7 121.0(16) . . ?
C9 C8 H8 119.5 . . ?
C7 C8 H8 119.5 . . ?
C8 C9 C5 118.6(14) . . ?
C8 C9 H9 120.7 . . ?
C5 C9 H9 120.7 . . ?
N2 C10 O2 112.9(15) . . ?
N2 C10 C7 126.7(15) . . ?
O2 C10 C7 120.5(15) . . ?
C16 C11 O2 109.8(15) . . ?
C16 C11 C12 123.6(18) . . ?
O2 C11 C12 126.5(16) . . ?
C11 C12 C13 114.3(18) . . ?
C11 C12 H12 122.8 . . ?
C13 C12 H12 122.8 . . ?
C12 C13 C14 121.1(17) . . ?
C12 C13 H13 119.4 . . ?
C14 C13 H13 119.4 . . ?
C15 C14 C13 122.3(16) . . ?
C15 C14 Cl1 121.4(15) . . ?
C13 C14 Cl1 116.3(14) . . ?
C14 C15 C16 117.6(16) . . ?
C14 C15 H15 121.2 . . ?
C16 C15 H15 121.2 . . ?
C11 C16 N2 108.0(15) . . ?
C11 C16 C15 121.0(16) . . ?
N2 C16 C15 131.0(15) . . ?
O3 C17 C18 123.8(14) . . ?
O3 C17 C22 120.1(13) . . ?
C18 C17 C22 116.1(13) . . ?
C18 C17 Yb1 160.5(11) . . ?
C22 C17 Yb1 83.4(8) . . ?
C17 C18 C19 120.2(15) . . ?
C17 C18 H18 119.9 . . ?
C19 C18 H18 119.9 . . ?
C20 C19 C18 122.6(16) . . ?
C20 C19 H19 118.7 . . ?
C18 C19 H19 118.7 . . ?
C19 C20 C21 119.9(15) . . ?
C19 C20 H20 120.1 . . ?
C21 C20 H20 120.1 . . ?
C22 C21 C25 120.0 . . ?
C22 C21 C20 114.6(9) . . ?
C25 C21 C20 125.4(9) . . ?
C21 C22 N3 120.0 . . ?
C21 C22 C17 126.3(9) . . ?
N3 C22 C17 113.5(9) . . ?
C23 N3 C22 120.0 . . ?
C23 N3 Yb1 123.8(4) . . ?
C22 N3 Yb1 116.1(4) . . ?
C24 C23 N3 120.0 . . ?
C24 C23 C26 128.9(9) . . ?
N3 C23 C26 111.1(9) . . ?
C23 C24 C25 120.0 . . ?
C23 C24 H24 120.0 . . ?
C25 C24 H24 120.0 . . ?
C24 C25 C21 120.0 . . ?
C24 C25 H25 120.0 . . ?
C21 C25 H25 120.0 . . ?
N4 C26 O4 115.1(14) . . ?
N4 C26 C23 127.2(14) . . ?
O4 C26 C23 117.7(13) . . ?
C28 C27 O4 128.2(15) . . ?
C28 C27 C32 123.6(16) . . ?
O4 C27 C32 108.2(15) . . ?
C27 C28 C29 116.1(16) . . ?
C27 C28 H28 121.9 . . ?
C29 C28 H28 121.9 . . ?
C28 C29 C30 120.7(15) . . ?
C28 C29 H29 119.7 . . ?
C30 C29 H29 119.7 . . ?
C31 C30 C29 122.7(15) . . ?
C31 C30 Cl2 118.3(13) . . ?
C29 C30 Cl2 118.9(12) . . ?
C32 C31 C30 115.5(14) . . ?
C32 C31 H31 122.3 . . ?
C30 C31 H31 122.3 . . ?
C31 C32 C27 121.2(15) . . ?
C31 C32 N4 130.0(14) . . ?
C27 C32 N4 108.8(13) . . ?
O5 C33 C34 124.9(15) . . ?
O5 C33 C38 118.9(16) . . ?
C34 C33 C38 116.2(15) . . ?
C35 C34 C33 120.7(17) . . ?
C35 C34 H34 119.6 . . ?
C33 C34 H34 119.6 . . ?
C36 C35 C34 123.0(17) . . ?
C36 C35 H35 118.5 . . ?
C34 C35 H35 118.5 . . ?
C35 C36 C37 119.9(16) . . ?
C35 C36 H36 120.0 . . ?
C37 C36 H36 120.0 . . ?
C41 C37 C36 121.9(17) . . ?
C41 C37 C38 119.0(19) . . ?
C36 C37 C38 119.1(16) . . ?
N5 C38 C37 123.5(16) . . ?
N5 C38 C33 115.6(15) . . ?
C37 C38 C33 120.9(17) . . ?
N5 C39 C40 123.5(18) . . ?
N5 C39 C42 113.7(16) . . ?
C40 C39 C42 122.7(18) . . ?
C39 C40 C41 121.0(18) . . ?
C39 C40 H40 119.5 . . ?
C41 C40 H40 119.5 . . ?
C37 C41 C40 116.8(18) . . ?
C37 C41 H41 121.6 . . ?
C40 C41 H41 121.6 . . ?
N6 C42 O6 113.7(18) . . ?
N6 C42 C39 126.6(17) . . ?
O6 C42 C39 119.7(17) . . ?
O6 C43 C44 132.2(10) . . ?
O6 C43 C48 107.8(10) . . ?
C44 C43 C48 120.0 . . ?
C43 C44 C45 120.0 . . ?
C43 C44 H44 120.0 . . ?
C45 C44 H44 120.0 . . ?
C46 C45 C44 120.0 . . ?
C46 C45 Cl3B 102.4(10) . . ?
C44 C45 Cl3B 137.2(10) . . ?
C46 C45 H45 120.0 . . ?
C44 C45 H45 120.0 . . ?
C45 C46 C47 120.0 . . ?
C45 C46 Cl3A 116.0(9) . . ?
C47 C46 Cl3A 123.9(9) . . ?
C45 C46 H46 120.0 . . ?
C47 C46 H46 120.0 . . ?
C46 C47 C48 120.0 . . ?
C46 C47 H47 120.0 . . ?
C48 C47 H47 120.0 . . ?
C47 C48 C43 120.0 . . ?
C47 C48 N6 129.4(10) . . ?
C43 C48 N6 110.6(10) . . ?
O7 C49 C50 125.7(15) . . ?
O7 C49 C54 120.1(15) . . ?
C50 C49 C54 114.1(16) . . ?
C51 C50 C49 122.2(16) . . ?
C51 C50 H50 118.9 . . ?
C49 C50 H50 118.9 . . ?
C52 C51 C50 123.0(17) . . ?
C52 C51 H51 118.5 . . ?
C50 C51 H51 118.5 . . ?
C53 C52 C51 117.9(18) . . ?
C53 C52 H52 121.1 . . ?
C51 C52 H52 121.1 . . ?
C52 C53 C57 124.0(17) . . ?
C52 C53 C54 120.4(17) . . ?
C57 C53 C54 115.6(15) . . ?
N7 C54 C49 116.9(15) . . ?
N7 C54 C53 121.1(16) . . ?
C49 C54 C53 121.9(16) . . ?
N7 C55 C56 123.3(17) . . ?
N7 C55 C58 115.3(14) . . ?
C56 C55 C58 121.2(17) . . ?
C57 C56 C55 118.8(17) . . ?
C57 C56 H56 120.6 . . ?
C55 C56 H56 120.6 . . ?
C56 C57 C53 121.5(17) . . ?
C56 C57 H57 119.3 . . ?
C53 C57 H57 119.3 . . ?
N8 C58 O8 114.3(15) . . ?
N8 C58 C55 126.6(16) . . ?
O8 C58 C55 118.9(14) . . ?
C60 C59 O8 129.0(17) . . ?
C60 C59 C64 124.5(18) . . ?
O8 C59 C64 106.4(14) . . ?
C59 C60 C61 116.4(17) . . ?
C59 C60 H60 121.8 . . ?
C61 C60 H60 121.8 . . ?
C60 C61 C62 120.2(16) . . ?
C60 C61 H61 119.9 . . ?
C62 C61 H61 119.9 . . ?
C63 C62 C61 123.1(17) . . ?
C63 C62 Cl4 120.1(13) . . ?
C61 C62 Cl4 116.7(14) . . ?
C62 C63 C64 117.1(15) . . ?
C62 C63 H63 121.5 . . ?
C64 C63 H63 121.5 . . ?
C63 C64 N8 132.3(16) . . ?
C63 C64 C59 118.7(16) . . ?
N8 C64 C59 109.0(16) . . ?

loop_
_geom_bond_atom_site_label_1
_geom_bond_atom_site_label_2
_geom_bond_distance
_geom_bond_site_symmetry_2
_geom_bond_publ_flag
Yb1 O1 2.229(10) . ?
Yb1 O5 2.248(10) . ?
Yb1 O7 2.254(10) . ?
Yb1 O3 2.264(10) . ?
Yb1 N1 2.466(12) . ?
Yb1 N3 2.486(6) . ?
Yb1 N2 2.607(12) . ?
Yb1 N4 2.634(12) . ?
Yb1 C1 3.176(15) . ?
Yb1 C17 3.192(16) . ?
Yb1 Na1 3.485(6) . ?
Na1 O5 2.364(12) . ?
Na1 O7 2.387(12) . ?
Na1 N5 2.444(13) . ?
Na1 N7 2.473(14) . ?
Na1 O8 2.684(13) . ?
Na1 N6 2.801(15) . ?
Cl1 C14 1.741(17) . ?
Cl2 C30 1.763(16) . ?
Cl3A C46 1.650(11) . ?
Cl3B C45 1.735(16) . ?
Cl4 C62 1.720(19) . ?
O1 C1 1.340(16) . ?
O2 C11 1.39(2) . ?
O2 C10 1.411(19) . ?
O3 C17 1.339(17) . ?
O4 C26 1.377(18) . ?
O4 C27 1.385(18) . ?
O5 C33 1.336(18) . ?
O6 C43 1.363(15) . ?
O6 C42 1.38(2) . ?
O7 C49 1.280(19) . ?
O8 C58 1.376(19) . ?
O8 C59 1.394(19) . ?
N1 C7 1.327(19) . ?
N1 C6 1.360(17) . ?
N2 C10 1.320(19) . ?
N2 C16 1.40(2) . ?
N4 C26 1.313(19) . ?
N4 C32 1.404(19) . ?
N5 C39 1.34(2) . ?
N5 C38 1.37(2) . ?
N6 C42 1.37(2) . ?
N6 C48 1.405(16) . ?
N7 C55 1.33(2) . ?
N7 C54 1.35(2) . ?
N8 C58 1.31(2) . ?
N8 C64 1.40(2) . ?
C1 C2 1.38(2) . ?
C1 C6 1.47(2) . ?
C2 C3 1.39(2) . ?
C2 H2 0.9500 . ?
C3 C4 1.40(2) . ?
C3 H3 0.9500 . ?
C4 C5 1.44(2) . ?
C4 H4 0.9500 . ?
C5 C9 1.39(2) . ?
C5 C6 1.43(2) . ?
C7 C8 1.39(2) . ?
C7 C10 1.44(2) . ?
C8 C9 1.36(2) . ?
C8 H8 0.9500 . ?
C9 H9 0.9500 . ?
C11 C16 1.37(2) . ?
C11 C12 1.40(2) . ?
C12 C13 1.40(3) . ?
C12 H12 0.9500 . ?
C13 C14 1.43(3) . ?
C13 H13 0.9500 . ?
C14 C15 1.33(2) . ?
C15 C16 1.40(2) . ?
C15 H15 0.9500 . ?
C17 C18 1.36(2) . ?
C17 C22 1.420(17) . ?
C18 C19 1.42(2) . ?
C18 H18 0.9500 . ?
C19 C20 1.36(2) . ?
C19 H19 0.9500 . ?
C20 C21 1.436(19) . ?
C20 H20 0.9500 . ?
C21 C22 1.3900 . ?
C21 C25 1.3900 . ?
C22 N3 1.3900 . ?
N3 C23 1.3900 . ?
C23 C24 1.3900 . ?
C23 C26 1.404(18) . ?
C24 C25 1.3900 . ?
C24 H24 0.9500 . ?
C25 H25 0.9500 . ?
C27 C28 1.36(2) . ?
C27 C32 1.39(2) . ?
C28 C29 1.39(2) . ?
C28 H28 0.9500 . ?
C29 C30 1.39(2) . ?
C29 H29 0.9500 . ?
C30 C31 1.39(2) . ?
C31 C32 1.38(2) . ?
C31 H31 0.9500 . ?
C33 C34 1.41(2) . ?
C33 C38 1.47(2) . ?
C34 C35 1.37(2) . ?
C34 H34 0.9500 . ?
C35 C36 1.37(2) . ?
C35 H35 0.9500 . ?
C36 C37 1.39(2) . ?
C36 H36 0.9500 . ?
C37 C41 1.39(3) . ?
C37 C38 1.41(2) . ?
C39 C40 1.38(2) . ?
C39 C42 1.42(3) . ?
C40 C41 1.40(3) . ?
C40 H40 0.9500 . ?
C41 H41 0.9500 . ?
C43 C44 1.3900 . ?
C43 C48 1.3900 . ?
C44 C45 1.3900 . ?
C44 H44 0.9500 . ?
C45 C46 1.3900 . ?
C45 H45 0.9500 . ?
C46 C47 1.3900 . ?
C46 H46 0.9500 . ?
C47 C48 1.3900 . ?
C47 H47 0.9500 . ?
C49 C50 1.43(2) . ?
C49 C54 1.45(2) . ?
C50 C51 1.42(2) . ?
C50 H50 0.9500 . ?
C51 C52 1.39(3) . ?
C51 H51 0.9500 . ?
C52 C53 1.39(2) . ?
C52 H52 0.9500 . ?
C53 C57 1.43(2) . ?
C53 C54 1.47(2) . ?
C55 C56 1.41(2) . ?
C55 C58 1.45(2) . ?
C56 C57 1.35(2) . ?
C56 H56 0.9500 . ?
C57 H57 0.9500 . ?
C59 C60 1.37(2) . ?
C59 C64 1.40(2) . ?
C60 C61 1.38(2) . ?
C60 H60 0.9500 . ?
C61 C62 1.41(2) . ?
C61 H61 0.9500 . ?
C62 C63 1.37(2) . ?
C63 C64 1.40(2) . ?
C63 H63 0.9500 . ?

loop_
_geom_torsion_atom_site_label_1
_geom_torsion_atom_site_label_2
_geom_torsion_atom_site_label_3
_geom_torsion_atom_site_label_4
_geom_torsion
_geom_torsion_site_symmetry_1
_geom_torsion_site_symmetry_2
_geom_torsion_site_symmetry_3
_geom_torsion_site_symmetry_4
_geom_torsion_publ_flag
O1 Yb1 Na1 O5 -27.0(5) . . . . ?
O7 Yb1 Na1 O5 -171.2(6) . . . . ?
O3 Yb1 Na1 O5 146.4(5) . . . . ?
N1 Yb1 Na1 O5 49.4(5) . . . . ?
N3 Yb1 Na1 O5 -133.0(4) . . . . ?
N2 Yb1 Na1 O5 100.0(5) . . . . ?
N4 Yb1 Na1 O5 -81.2(5) . . . . ?
C1 Yb1 Na1 O5 1.0(6) . . . . ?
C17 Yb1 Na1 O5 173.9(5) . . . . ?
O1 Yb1 Na1 O7 144.2(5) . . . . ?
O5 Yb1 Na1 O7 171.2(6) . . . . ?
O3 Yb1 Na1 O7 -42.4(5) . . . . ?
N1 Yb1 Na1 O7 -139.4(5) . . . . ?
N3 Yb1 Na1 O7 38.2(5) . . . . ?
N2 Yb1 Na1 O7 -88.8(5) . . . . ?
N4 Yb1 Na1 O7 90.0(5) . . . . ?
C1 Yb1 Na1 O7 172.2(5) . . . . ?
C17 Yb1 Na1 O7 -14.9(6) . . . . ?
O1 Yb1 Na1 N5 -71.9(5) . . . . ?
O5 Yb1 Na1 N5 -44.9(5) . . . . ?
O7 Yb1 Na1 N5 143.9(6) . . . . ?
O3 Yb1 Na1 N5 101.5(5) . . . . ?
N1 Yb1 Na1 N5 4.5(5) . . . . ?
N3 Yb1 Na1 N5 -177.9(4) . . . . ?
N2 Yb1 Na1 N5 55.1(5) . . . . ?
N4 Yb1 Na1 N5 -126.1(5) . . . . ?
C1 Yb1 Na1 N5 -43.9(5) . . . . ?
C17 Yb1 Na1 N5 129.0(5) . . . . ?
O1 Yb1 Na1 N7 92.8(5) . . . . ?
O5 Yb1 Na1 N7 119.8(5) . . . . ?
O7 Yb1 Na1 N7 -51.4(5) . . . . ?
O3 Yb1 Na1 N7 -93.8(5) . . . . ?
N1 Yb1 Na1 N7 169.2(4) . . . . ?
N3 Yb1 Na1 N7 -13.2(4) . . . . ?
N2 Yb1 Na1 N7 -140.2(5) . . . . ?
N4 Yb1 Na1 N7 38.6(4) . . . . ?
C1 Yb1 Na1 N7 120.8(5) . . . . ?
C17 Yb1 Na1 N7 -66.3(5) . . . . ?
O1 Yb1 Na1 O8 36.2(5) . . . . ?
O5 Yb1 Na1 O8 63.2(5) . . . . ?
O7 Yb1 Na1 O8 -108.0(5) . . . . ?
O3 Yb1 Na1 O8 -150.4(5) . . . . ?
N1 Yb1 Na1 O8 112.6(5) . . . . ?
N3 Yb1 Na1 O8 -69.8(4) . . . . ?
N2 Yb1 Na1 O8 163.2(5) . . . . ?
N4 Yb1 Na1 O8 -18.0(4) . . . . ?
C1 Yb1 Na1 O8 64.2(5) . . . . ?
C17 Yb1 Na1 O8 -122.8(5) . . . . ?
O1 Yb1 Na1 N6 -129.3(6) . . . . ?
O5 Yb1 Na1 N6 -102.3(7) . . . . ?
O7 Yb1 Na1 N6 86.5(7) . . . . ?
O3 Yb1 Na1 N6 44.1(6) . . . . ?
N1 Yb1 Na1 N6 -52.9(6) . . . . ?
N3 Yb1 Na1 N6 124.7(6) . . . . ?
N2 Yb1 Na1 N6 -2.3(6) . . . . ?
N4 Yb1 Na1 N6 176.5(6) . . . . ?
C1 Yb1 Na1 N6 -101.3(6) . . . . ?
C17 Yb1 Na1 N6 71.6(7) . . . . ?
O5 Yb1 O1 C1 71.7(10) . . . . ?
O7 Yb1 O1 C1 162.6(10) . . . . ?
O3 Yb1 O1 C1 -85.4(10) . . . . ?
N1 Yb1 O1 C1 -3.3(10) . . . . ?
N3 Yb1 O1 C1 -152.2(10) . . . . ?
N2 Yb1 O1 C1 -9.6(12) . . . . ?
N4 Yb1 O1 C1 143.0(11) . . . . ?
C17 Yb1 O1 C1 -105.7(10) . . . . ?
Na1 Yb1 O1 C1 89.5(10) . . . . ?
O1 Yb1 O3 C17 -79.0(11) . . . . ?
O5 Yb1 O3 C17 166.6(10) . . . . ?
O7 Yb1 O3 C17 78.2(11) . . . . ?
N1 Yb1 O3 C17 -146.9(11) . . . . ?
N3 Yb1 O3 C17 1.7(10) . . . . ?
N2 Yb1 O3 C17 148.7(11) . . . . ?
N4 Yb1 O3 C17 -2.1(12) . . . . ?
C1 Yb1 O3 C17 -99.5(11) . . . . ?
Na1 Yb1 O3 C17 105.6(10) . . . . ?
O1 Yb1 O5 C33 -57.5(14) . . . . ?
O7 Yb1 O5 C33 147.2(14) . . . . ?
O3 Yb1 O5 C33 56.4(17) . . . . ?
N1 Yb1 O5 C33 9.0(13) . . . . ?
N3 Yb1 O5 C33 -144.0(13) . . . . ?
N2 Yb1 O5 C33 74.2(14) . . . . ?
N4 Yb1 O5 C33 -132.4(14) . . . . ?
C1 Yb1 O5 C33 -38.0(14) . . . . ?
Na1 Yb1 O5 C33 141.2(15) . . . . ?
O1 Yb1 O5 Na1 161.3(4) . . . . ?
O7 Yb1 O5 Na1 6.0(4) . . . . ?
O3 Yb1 O5 Na1 -84.8(9) . . . . ?
N1 Yb1 O5 Na1 -132.2(5) . . . . ?
N3 Yb1 O5 Na1 74.8(6) . . . . ?
N2 Yb1 O5 Na1 -67.0(4) . . . . ?
N4 Yb1 O5 Na1 86.4(4) . . . . ?
C1 Yb1 O5 Na1 -179.2(4) . . . . ?
O7 Na1 O5 C33 -155.7(10) . . . . ?
N5 Na1 O5 C33 -18.9(10) . . . . ?
N7 Na1 O5 C33 142.9(10) . . . . ?
O8 Na1 O5 C33 78.0(10) . . . . ?
N6 Na1 O5 C33 -32.0(12) . . . . ?
Yb1 Na1 O5 C33 -149.9(11) . . . . ?
O7 Na1 O5 Yb1 -5.7(4) . . . . ?
N5 Na1 O5 Yb1 131.0(5) . . . . ?
N7 Na1 O5 Yb1 -67.2(5) . . . . ?
O8 Na1 O5 Yb1 -132.1(4) . . . . ?
N6 Na1 O5 Yb1 117.9(5) . . . . ?
O1 Yb1 O7 C49 36.1(19) . . . . ?
O5 Yb1 O7 C49 129.6(14) . . . . ?
O3 Yb1 O7 C49 -75.6(14) . . . . ?
N1 Yb1 O7 C49 -162.6(13) . . . . ?
N3 Yb1 O7 C49 -9.6(14) . . . . ?
N2 Yb1 O7 C49 -150.0(15) . . . . ?
N4 Yb1 O7 C49 55.6(14) . . . . ?
C17 Yb1 O7 C49 -55.4(14) . . . . ?
Na1 Yb1 O7 C49 135.5(16) . . . . ?
O1 Yb1 O7 Na1 -99.4(8) . . . . ?
O5 Yb1 O7 Na1 -5.9(4) . . . . ?
O3 Yb1 O7 Na1 148.9(4) . . . . ?
N1 Yb1 O7 Na1 61.9(6) . . . . ?
N3 Yb1 O7 Na1 -145.1(4) . . . . ?
N2 Yb1 O7 Na1 74.5(4) . . . . ?
N4 Yb1 O7 Na1 -79.9(4) . . . . ?
C17 Yb1 O7 Na1 169.1(4) . . . . ?
O5 Na1 O7 C49 -140.0(11) . . . . ?
N5 Na1 O7 C49 167.4(11) . . . . ?
N7 Na1 O7 C49 -23.2(11) . . . . ?
O8 Na1 O7 C49 -42.4(13) . . . . ?
N6 Na1 O7 C49 88.1(12) . . . . ?
Yb1 Na1 O7 C49 -145.7(13) . . . . ?
O5 Na1 O7 Yb1 5.7(4) . . . . ?
N5 Na1 O7 Yb1 -46.9(7) . . . . ?
N7 Na1 O7 Yb1 122.4(5) . . . . ?
O8 Na1 O7 Yb1 103.2(5) . . . . ?
N6 Na1 O7 Yb1 -126.2(5) . . . . ?
O5 Na1 O8 C58 112.0(10) . . . . ?
O7 Na1 O8 C58 26.0(12) . . . . ?
N5 Na1 O8 C58 -178.0(10) . . . . ?
N7 Na1 O8 C58 5.9(10) . . . . ?
N6 Na1 O8 C58 -113.6(10) . . . . ?
Yb1 Na1 O8 C58 76.3(10) . . . . ?
O5 Na1 O8 C59 -69.5(15) . . . . ?
O7 Na1 O8 C59 -155.5(14) . . . . ?
N5 Na1 O8 C59 0.5(16) . . . . ?
N7 Na1 O8 C59 -175.6(16) . . . . ?
N6 Na1 O8 C59 64.9(15) . . . . ?
Yb1 Na1 O8 C59 -105.2(15) . . . . ?
O1 Yb1 N1 C7 178.0(13) . . . . ?
O5 Yb1 N1 C7 76.4(12) . . . . ?
O7 Yb1 N1 C7 6.3(15) . . . . ?
O3 Yb1 N1 C7 -85.2(12) . . . . ?
N3 Yb1 N1 C7 -131.7(12) . . . . ?
N2 Yb1 N1 C7 -7.2(12) . . . . ?
N4 Yb1 N1 C7 130.7(12) . . . . ?
C1 Yb1 N1 C7 176.5(14) . . . . ?
C17 Yb1 N1 C7 -96.6(12) . . . . ?
Na1 Yb1 N1 C7 45.1(13) . . . . ?
O1 Yb1 N1 C6 2.9(9) . . . . ?
O5 Yb1 N1 C6 -98.7(10) . . . . ?
O7 Yb1 N1 C6 -168.9(9) . . . . ?
O3 Yb1 N1 C6 99.6(10) . . . . ?
N3 Yb1 N1 C6 53.2(12) . . . . ?
N2 Yb1 N1 C6 177.7(11) . . . . ?
N4 Yb1 N1 C6 -44.4(12) . . . . ?
C1 Yb1 N1 C6 1.4(9) . . . . ?
C17 Yb1 N1 C6 88.3(10) . . . . ?
Na1 Yb1 N1 C6 -130.0(9) . . . . ?
O1 Yb1 N2 C10 12.6(13) . . . . ?
O5 Yb1 N2 C10 -76.2(11) . . . . ?
O7 Yb1 N2 C10 -164.0(11) . . . . ?
O3 Yb1 N2 C10 96.1(11) . . . . ?
N1 Yb1 N2 C10 6.1(10) . . . . ?
N3 Yb1 N2 C10 138.7(10) . . . . ?
N4 Yb1 N2 C10 -120.5(11) . . . . ?
C1 Yb1 N2 C10 9.0(12) . . . . ?
C17 Yb1 N2 C10 106.7(11) . . . . ?
Na1 Yb1 N2 C10 -118.5(11) . . . . ?
O1 Yb1 N2 C16 -176.9(15) . . . . ?
O5 Yb1 N2 C16 94.2(16) . . . . ?
O7 Yb1 N2 C16 6.4(16) . . . . ?
O3 Yb1 N2 C16 -93.5(16) . . . . ?
N1 Yb1 N2 C16 176.5(17) . . . . ?
N3 Yb1 N2 C16 -50.9(18) . . . . ?
N4 Yb1 N2 C16 50.0(18) . . . . ?
C1 Yb1 N2 C16 179.4(15) . . . . ?
C17 Yb1 N2 C16 -82.8(16) . . . . ?
Na1 Yb1 N2 C16 51.9(16) . . . . ?
O1 Yb1 N4 C26 97.4(10) . . . . ?
O5 Yb1 N4 C26 -162.0(11) . . . . ?
O7 Yb1 N4 C26 -74.4(10) . . . . ?
O3 Yb1 N4 C26 13.0(12) . . . . ?
N1 Yb1 N4 C26 141.9(10) . . . . ?
N3 Yb1 N4 C26 9.2(10) . . . . ?
N2 Yb1 N4 C26 -116.3(11) . . . . ?
C1 Yb1 N4 C26 109.6(10) . . . . ?
C17 Yb1 N4 C26 12.2(11) . . . . ?
Na1 Yb1 N4 C26 -118.1(10) . . . . ?
O1 Yb1 N4 C32 -98.0(15) . . . . ?
O5 Yb1 N4 C32 2.6(15) . . . . ?
O7 Yb1 N4 C32 90.2(15) . . . . ?
O3 Yb1 N4 C32 177.6(14) . . . . ?
N1 Yb1 N4 C32 -53.5(17) . . . . ?
N3 Yb1 N4 C32 173.8(16) . . . . ?
N2 Yb1 N4 C32 48.3(17) . . . . ?
C1 Yb1 N4 C32 -85.8(15) . . . . ?
C17 Yb1 N4 C32 176.9(14) . . . . ?
Na1 Yb1 N4 C32 46.5(15) . . . . ?
O5 Na1 N5 C39 -173.9(15) . . . . ?
O7 Na1 N5 C39 -116.8(14) . . . . ?
N7 Na1 N5 C39 99(2) . . . . ?
O8 Na1 N5 C39 86.9(14) . . . . ?
N6 Na1 N5 C39 -5.0(13) . . . . ?
Yb1 Na1 N5 C39 -144.9(13) . . . . ?
O5 Na1 N5 C38 16.2(10) . . . . ?
O7 Na1 N5 C38 73.3(12) . . . . ?
N7 Na1 N5 C38 -71(2) . . . . ?
O8 Na1 N5 C38 -83.0(11) . . . . ?
N6 Na1 N5 C38 -174.8(12) . . . . ?
Yb1 Na1 N5 C38 45.2(11) . . . . ?
O5 Na1 N6 C42 14.0(13) . . . . ?
O7 Na1 N6 C42 118.8(11) . . . . ?
N5 Na1 N6 C42 0.4(10) . . . . ?
N7 Na1 N6 C42 -160.5(10) . . . . ?
O8 Na1 N6 C42 -98.6(11) . . . . ?
Yb1 Na1 N6 C42 69.7(12) . . . . ?
O5 Na1 N6 C48 -155.6(17) . . . . ?
O7 Na1 N6 C48 -51(2) . . . . ?
N5 Na1 N6 C48 -169(2) . . . . ?
N7 Na1 N6 C48 30(2) . . . . ?
O8 Na1 N6 C48 91.8(19) . . . . ?
Yb1 Na1 N6 C48 -100.0(19) . . . . ?
O5 Na1 N7 C55 -101.4(13) . . . . ?
O7 Na1 N7 C55 -170.2(14) . . . . ?
N5 Na1 N7 C55 -20(2) . . . . ?
O8 Na1 N7 C55 -7.3(12) . . . . ?
N6 Na1 N7 C55 74.2(14) . . . . ?
Yb1 Na1 N7 C55 -137.4(13) . . . . ?
O5 Na1 N7 C54 86.9(10) . . . . ?
O7 Na1 N7 C54 18.1(9) . . . . ?
N5 Na1 N7 C54 167.9(17) . . . . ?
O8 Na1 N7 C54 -179.0(11) . . . . ?
N6 Na1 N7 C54 -97.5(10) . . . . ?
Yb1 Na1 N7 C54 50.9(10) . . . . ?
Yb1 O1 C1 C2 -176.6(12) . . . . ?
Yb1 O1 C1 C6 3.3(17) . . . . ?
O5 Yb1 C1 O1 -109.4(10) . . . . ?
O3 Yb1 C1 O1 95.7(10) . . . . ?
N1 Yb1 C1 O1 175.9(12) . . . . ?
N3 Yb1 C1 O1 28.1(10) . . . . ?
N2 Yb1 C1 O1 172.3(10) . . . . ?
N4 Yb1 C1 O1 -36.1(10) . . . . ?
C17 Yb1 C1 O1 75.2(10) . . . . ?
Na1 Yb1 C1 O1 -110.0(10) . . . . ?
O1 Yb1 C1 C2 9(3) . . . . ?
O5 Yb1 C1 C2 -101(4) . . . . ?
O3 Yb1 C1 C2 105(4) . . . . ?
N1 Yb1 C1 C2 -175(4) . . . . ?
N3 Yb1 C1 C2 37(4) . . . . ?
N2 Yb1 C1 C2 -179(3) . . . . ?
N4 Yb1 C1 C2 -27(4) . . . . ?
C17 Yb1 C1 C2 84(4) . . . . ?
Na1 Yb1 C1 C2 -101(3) . . . . ?
O1 Yb1 C1 C6 -177.0(15) . . . . ?
O5 Yb1 C1 C6 73.6(8) . . . . ?
O3 Yb1 C1 C6 -81.3(8) . . . . ?
N1 Yb1 C1 C6 -1.1(7) . . . . ?
N3 Yb1 C1 C6 -148.9(8) . . . . ?
N2 Yb1 C1 C6 -4.7(9) . . . . ?
N4 Yb1 C1 C6 146.9(8) . . . . ?
C17 Yb1 C1 C6 -101.8(8) . . . . ?
Na1 Yb1 C1 C6 73.0(9) . . . . ?
O1 C1 C2 C3 -178.4(14) . . . . ?
C6 C1 C2 C3 2(2) . . . . ?
Yb1 C1 C2 C3 175(3) . . . . ?
C1 C2 C3 C4 -1(3) . . . . ?
C2 C3 C4 C5 -1(2) . . . . ?
C3 C4 C5 C9 179.9(16) . . . . ?
C3 C4 C5 C6 2(2) . . . . ?
C7 N1 C6 C5 3(2) . . . . ?
Yb1 N1 C6 C5 178.2(11) . . . . ?
C7 N1 C6 C1 -178.0(13) . . . . ?
Yb1 N1 C6 C1 -2.4(15) . . . . ?
C9 C5 C6 N1 0(2) . . . . ?
C4 C5 C6 N1 178.6(13) . . . . ?
C9 C5 C6 C1 -179.1(14) . . . . ?
C4 C5 C6 C1 -1(2) . . . . ?
O1 C1 C6 N1 -0.3(19) . . . . ?
C2 C1 C6 N1 179.7(13) . . . . ?
Yb1 C1 C6 N1 1.7(11) . . . . ?
O1 C1 C6 C5 179.2(13) . . . . ?
C2 C1 C6 C5 -1(2) . . . . ?
Yb1 C1 C6 C5 -178.9(13) . . . . ?
C6 N1 C7 C8 -6(2) . . . . ?
Yb1 N1 C7 C8 178.9(12) . . . . ?
C6 N1 C7 C10 -178.4(13) . . . . ?
Yb1 N1 C7 C10 6.5(18) . . . . ?
N1 C7 C8 C9 7(3) . . . . ?
C10 C7 C8 C9 177.7(17) . . . . ?
C7 C8 C9 C5 -3(3) . . . . ?
C6 C5 C9 C8 0(2) . . . . ?
C4 C5 C9 C8 -178.1(16) . . . . ?
C16 N2 C10 O2 -0.6(18) . . . . ?
Yb1 N2 C10 O2 173.1(10) . . . . ?
C16 N2 C10 C7 179.9(16) . . . . ?
Yb1 N2 C10 C7 -6(2) . . . . ?
C11 O2 C10 N2 -1.5(18) . . . . ?
C11 O2 C10 C7 178.1(15) . . . . ?
N1 C7 C10 N2 1(2) . . . . ?
C8 C7 C10 N2 -171.2(16) . . . . ?
N1 C7 C10 O2 -178.8(14) . . . . ?
C8 C7 C10 O2 9(3) . . . . ?
C10 O2 C11 C16 3.0(18) . . . . ?
C10 O2 C11 C12 178.4(18) . . . . ?
C16 C11 C12 C13 -1(3) . . . . ?
O2 C11 C12 C13 -176.0(17) . . . . ?
C11 C12 C13 C14 3(3) . . . . ?
C12 C13 C14 C15 -3(3) . . . . ?
C12 C13 C14 Cl1 178.0(16) . . . . ?
C13 C14 C15 C16 1(3) . . . . ?
Cl1 C14 C15 C16 -179.8(12) . . . . ?
O2 C11 C16 N2 -3.5(19) . . . . ?
C12 C11 C16 N2 -179.1(17) . . . . ?
O2 C11 C16 C15 175.2(15) . . . . ?
C12 C11 C16 C15 0(3) . . . . ?
C10 N2 C16 C11 2.4(18) . . . . ?
Yb1 N2 C16 C11 -168.4(12) . . . . ?
C10 N2 C16 C15 -176.0(17) . . . . ?
Yb1 N2 C16 C15 13(3) . . . . ?
C14 C15 C16 C11 1(2) . . . . ?
C14 C15 C16 N2 178.8(16) . . . . ?
Yb1 O3 C17 C18 177.8(12) . . . . ?
Yb1 O3 C17 C22 -0.8(18) . . . . ?
O1 Yb1 C17 O3 101.7(11) . . . . ?
O7 Yb1 C17 O3 -102.9(11) . . . . ?
N1 Yb1 C17 O3 33.7(11) . . . . ?
N3 Yb1 C17 O3 -177.9(13) . . . . ?
N2 Yb1 C17 O3 -30.5(11) . . . . ?
N4 Yb1 C17 O3 178.3(10) . . . . ?
C1 Yb1 C17 O3 81.9(11) . . . . ?
Na1 Yb1 C17 O3 -92.8(11) . . . . ?
O1 Yb1 C17 C18 96(3) . . . . ?
O7 Yb1 C17 C18 -108(3) . . . . ?
O3 Yb1 C17 C18 -6(3) . . . . ?
N1 Yb1 C17 C18 28(3) . . . . ?
N3 Yb1 C17 C18 177(4) . . . . ?
N2 Yb1 C17 C18 -36(3) . . . . ?
N4 Yb1 C17 C18 173(3) . . . . ?
C1 Yb1 C17 C18 76(3) . . . . ?
Na1 Yb1 C17 C18 -98(3) . . . . ?
O1 Yb1 C17 C22 -79.0(8) . . . . ?
O7 Yb1 C17 C22 76.5(8) . . . . ?
O3 Yb1 C17 C22 179.3(16) . . . . ?
N1 Yb1 C17 C22 -147.0(8) . . . . ?
N3 Yb1 C17 C22 1.5(5) . . . . ?
N2 Yb1 C17 C22 148.8(8) . . . . ?
N4 Yb1 C17 C22 -2.3(9) . . . . ?
C1 Yb1 C17 C22 -98.8(8) . . . . ?
Na1 Yb1 C17 C22 86.5(8) . . . . ?
O3 C17 C18 C19 -178.4(15) . . . . ?
C22 C17 C18 C19 0(2) . . . . ?
Yb1 C17 C18 C19 -174(3) . . . . ?
C17 C18 C19 C20 -3(3) . . . . ?
C18 C19 C20 C21 1(3) . . . . ?
C19 C20 C21 C22 3(2) . . . . ?
C19 C20 C21 C25 -178.1(13) . . . . ?
C25 C21 C22 N3 0.0 . . . . ?
C20 C21 C22 N3 179.2(12) . . . . ?
C25 C21 C22 C17 174.9(12) . . . . ?
C20 C21 C22 C17 -6.0(14) . . . . ?
O3 C17 C22 C21 -176.8(9) . . . . ?
C18 C17 C22 C21 4.6(18) . . . . ?
Yb1 C17 C22 C21 -177.3(7) . . . . ?
O3 C17 C22 N3 -1.6(17) . . . . ?
C18 C17 C22 N3 179.7(11) . . . . ?
Yb1 C17 C22 N3 -2.1(7) . . . . ?
C21 C22 N3 C23 0.0 . . . . ?
C17 C22 N3 C23 -175.5(11) . . . . ?
C21 C22 N3 Yb1 178.5(6) . . . . ?
C17 C22 N3 Yb1 3.0(10) . . . . ?
O1 Yb1 N3 C23 -86.7(6) . . . . ?
O5 Yb1 N3 C23 5.1(8) . . . . ?
O7 Yb1 N3 C23 75.9(6) . . . . ?
O3 Yb1 N3 C23 175.9(6) . . . . ?
N1 Yb1 N3 C23 -132.8(6) . . . . ?
N2 Yb1 N3 C23 130.5(6) . . . . ?
N4 Yb1 N3 C23 -7.2(5) . . . . ?
C1 Yb1 N3 C23 -96.3(6) . . . . ?
C17 Yb1 N3 C23 176.7(8) . . . . ?
Na1 Yb1 N3 C23 50.6(6) . . . . ?
O1 Yb1 N3 C22 94.9(5) . . . . ?
O5 Yb1 N3 C22 -173.3(5) . . . . ?
O7 Yb1 N3 C22 -102.5(5) . . . . ?
O3 Yb1 N3 C22 -2.5(5) . . . . ?
N1 Yb1 N3 C22 48.7(7) . . . . ?
N2 Yb1 N3 C22 -47.9(7) . . . . ?
N4 Yb1 N3 C22 174.4(6) . . . . ?
C1 Yb1 N3 C22 85.3(5) . . . . ?
C17 Yb1 N3 C22 -1.7(5) . . . . ?
Na1 Yb1 N3 C22 -127.8(4) . . . . ?
C22 N3 C23 C24 0.0 . . . . ?
Yb1 N3 C23 C24 -178.3(6) . . . . ?
C22 N3 C23 C26 -177.4(10) . . . . ?
Yb1 N3 C23 C26 4.2(10) . . . . ?
N3 C23 C24 C25 0.0 . . . . ?
C26 C23 C24 C25 176.9(12) . . . . ?
C23 C24 C25 C21 0.0 . . . . ?
C22 C21 C25 C24 0.0 . . . . ?
C20 C21 C25 C24 -179.1(13) . . . . ?
C32 N4 C26 O4 -1.1(17) . . . . ?
Yb1 N4 C26 O4 169.1(10) . . . . ?
C32 N4 C26 C23 177.2(14) . . . . ?
Yb1 N4 C26 C23 -12.5(19) . . . . ?
C27 O4 C26 N4 0.8(17) . . . . ?
C27 O4 C26 C23 -177.7(13) . . . . ?
C24 C23 C26 N4 -170.6(11) . . . . ?
N3 C23 C26 N4 6.5(18) . . . . ?
C24 C23 C26 O4 7.6(18) . . . . ?
N3 C23 C26 O4 -175.2(10) . . . . ?
C26 O4 C27 C28 178.8(17) . . . . ?
C26 O4 C27 C32 -0.1(16) . . . . ?
O4 C27 C28 C29 -179.4(16) . . . . ?
C32 C27 C28 C29 -1(3) . . . . ?
C27 C28 C29 C30 3(3) . . . . ?
C28 C29 C30 C31 -5(3) . . . . ?
C28 C29 C30 Cl2 172.9(13) . . . . ?
C29 C30 C31 C32 4(2) . . . . ?
Cl2 C30 C31 C32 -173.9(11) . . . . ?
C30 C31 C32 C27 -1(2) . . . . ?
C30 C31 C32 N4 177.7(15) . . . . ?
C28 C27 C32 C31 0(3) . . . . ?
O4 C27 C32 C31 178.8(14) . . . . ?
C28 C27 C32 N4 -179.5(16) . . . . ?
O4 C27 C32 N4 -0.5(17) . . . . ?
C26 N4 C32 C31 -178.3(16) . . . . ?
Yb1 N4 C32 C31 16(3) . . . . ?
C26 N4 C32 C27 1.0(16) . . . . ?
Yb1 N4 C32 C27 -164.4(12) . . . . ?
Yb1 O5 C33 C34 64(2) . . . . ?
Na1 O5 C33 C34 -160.0(13) . . . . ?
Yb1 O5 C33 C38 -115.5(15) . . . . ?
Na1 O5 C33 C38 20.5(17) . . . . ?
O5 C33 C34 C35 -177.2(15) . . . . ?
C38 C33 C34 C35 2(2) . . . . ?
C33 C34 C35 C36 1(3) . . . . ?
C34 C35 C36 C37 -3(3) . . . . ?
C35 C36 C37 C41 -179.6(18) . . . . ?
C35 C36 C37 C38 0(3) . . . . ?
C39 N5 C38 C37 -3(2) . . . . ?
Na1 N5 C38 C37 167.9(12) . . . . ?
C39 N5 C38 C33 176.6(14) . . . . ?
Na1 N5 C38 C33 -12.4(18) . . . . ?
C41 C37 C38 N5 3(3) . . . . ?
C36 C37 C38 N5 -176.8(16) . . . . ?
C41 C37 C38 C33 -176.6(17) . . . . ?
C36 C37 C38 C33 4(2) . . . . ?
O5 C33 C38 N5 -5(2) . . . . ?
C34 C33 C38 N5 175.5(14) . . . . ?
O5 C33 C38 C37 174.8(14) . . . . ?
C34 C33 C38 C37 -5(2) . . . . ?
C38 N5 C39 C40 0(2) . . . . ?
Na1 N5 C39 C40 -169.6(13) . . . . ?
C38 N5 C39 C42 178.2(15) . . . . ?
Na1 N5 C39 C42 8(2) . . . . ?
N5 C39 C40 C41 3(3) . . . . ?
C42 C39 C40 C41 -175.1(18) . . . . ?
C36 C37 C41 C40 179.8(18) . . . . ?
C38 C37 C41 C40 0(3) . . . . ?
C39 C40 C41 C37 -3(3) . . . . ?
C48 N6 C42 O6 -0.4(18) . . . . ?
Na1 N6 C42 O6 -175.1(11) . . . . ?
C48 N6 C42 C39 178.3(17) . . . . ?
Na1 N6 C42 C39 4(2) . . . . ?
C43 O6 C42 N6 0.2(19) . . . . ?
C43 O6 C42 C39 -178.6(15) . . . . ?
N5 C39 C42 N6 -8(3) . . . . ?
C40 C39 C42 N6 170.3(17) . . . . ?
N5 C39 C42 O6 171.0(15) . . . . ?
C40 C39 C42 O6 -11(3) . . . . ?
C42 O6 C43 C44 178.6(12) . . . . ?
C42 O6 C43 C48 0.0(14) . . . . ?
O6 C43 C44 C45 -178.4(15) . . . . ?
C48 C43 C44 C45 0.0 . . . . ?
C43 C44 C45 C46 0.0 . . . . ?
C43 C44 C45 Cl3B -172.1(16) . . . . ?
C44 C45 C46 C47 0.0 . . . . ?
Cl3B C45 C46 C47 174.5(11) . . . . ?
C44 C45 C46 Cl3A 175.9(11) . . . . ?
Cl3B C45 C46 Cl3A -9.5(10) . . . . ?
C45 C46 C47 C48 0.0 . . . . ?
Cl3A C46 C47 C48 -175.6(12) . . . . ?
C46 C47 C48 C43 0.0 . . . . ?
C46 C47 C48 N6 178.9(14) . . . . ?
O6 C43 C48 C47 178.8(12) . . . . ?
C44 C43 C48 C47 0.0 . . . . ?
O6 C43 C48 N6 -0.3(12) . . . . ?
C44 C43 C48 N6 -179.1(12) . . . . ?
C42 N6 C48 C47 -178.5(11) . . . . ?
Na1 N6 C48 C47 -9(3) . . . . ?
C42 N6 C48 C43 0.4(14) . . . . ?
Na1 N6 C48 C43 170.4(15) . . . . ?
Yb1 O7 C49 C50 72(2) . . . . ?
Na1 O7 C49 C50 -157.9(14) . . . . ?
Yb1 O7 C49 C54 -103.1(17) . . . . ?
Na1 O7 C49 C54 26.7(19) . . . . ?
O7 C49 C50 C51 -174.4(18) . . . . ?
C54 C49 C50 C51 1(3) . . . . ?
C49 C50 C51 C52 6(3) . . . . ?
C50 C51 C52 C53 -9(3) . . . . ?
C51 C52 C53 C57 -176.1(19) . . . . ?
C51 C52 C53 C54 5(3) . . . . ?
C55 N7 C54 C49 174.9(15) . . . . ?
Na1 N7 C54 C49 -12.7(17) . . . . ?
C55 N7 C54 C53 -5(2) . . . . ?
Na1 N7 C54 C53 167.4(12) . . . . ?
O7 C49 C54 N7 -9(2) . . . . ?
C50 C49 C54 N7 175.2(14) . . . . ?
O7 C49 C54 C53 171.0(15) . . . . ?
C50 C49 C54 C53 -5(2) . . . . ?
C52 C53 C54 N7 -178.2(15) . . . . ?
C57 C53 C54 N7 3(2) . . . . ?
C52 C53 C54 C49 2(3) . . . . ?
C57 C53 C54 C49 -177.1(16) . . . . ?
C54 N7 C55 C56 4(2) . . . . ?
Na1 N7 C55 C56 -166.8(12) . . . . ?
C54 N7 C55 C58 178.8(14) . . . . ?
Na1 N7 C55 C58 8(2) . . . . ?
N7 C55 C56 C57 -2(3) . . . . ?
C58 C55 C56 C57 -175.6(17) . . . . ?
C55 C56 C57 C53 -1(3) . . . . ?
C52 C53 C57 C56 -178.9(18) . . . . ?
C54 C53 C57 C56 0(3) . . . . ?
C64 N8 C58 O8 -2.7(19) . . . . ?
C64 N8 C58 C55 -177.0(16) . . . . ?
C59 O8 C58 N8 1.0(18) . . . . ?
Na1 O8 C58 N8 -180.0(11) . . . . ?
C59 O8 C58 C55 175.8(15) . . . . ?
Na1 O8 C58 C55 -5.2(18) . . . . ?
N7 C55 C58 N8 173.4(16) . . . . ?
C56 C55 C58 N8 -12(3) . . . . ?
N7 C55 C58 O8 -1(2) . . . . ?
C56 C55 C58 O8 173.8(15) . . . . ?
C58 O8 C59 C60 177.1(18) . . . . ?
Na1 O8 C59 C60 -2(3) . . . . ?
C58 O8 C59 C64 1.1(17) . . . . ?
Na1 O8 C59 C64 -177.5(11) . . . . ?
O8 C59 C60 C61 -174.7(17) . . . . ?
C64 C59 C60 C61 1(3) . . . . ?
C59 C60 C61 C62 0(3) . . . . ?
C60 C61 C62 C63 -2(3) . . . . ?
C60 C61 C62 Cl4 -179.2(13) . . . . ?
C61 C62 C63 C64 3(3) . . . . ?
Cl4 C62 C63 C64 -180.0(13) . . . . ?
C62 C63 C64 N8 177.0(17) . . . . ?
C62 C63 C64 C59 -2(3) . . . . ?
C58 N8 C64 C63 -175.8(19) . . . . ?
C58 N8 C64 C59 3.2(19) . . . . ?
C60 C59 C64 C63 0(3) . . . . ?
O8 C59 C64 C63 176.5(15) . . . . ?
C60 C59 C64 N8 -178.9(16) . . . . ?
O8 C59 C64 N8 -2.7(19) . . . . ?
